data_2214580
loop_
_publ_author_name
'Pushilin, M. A.'
'Gerasimenko, A. V.'
'Davidovich, R. L.'

_publ_section_title
;
 Bis(<small>DL</small>-valinium) pentafluoridooxidoniobate(V)
;
_journal_coeditor_code CI2394
_journal_issue 8
_journal_name_full 'Acta Crystallographica Section E'
_journal_page_first m2086
_journal_page_last m2086
_journal_paper_doi 10.1107/S1600536807028346
_journal_volume 63
_journal_year 2007
_chemical_formula_iupac '(C5 H12 N O2)2 [Nb O F5]'
_chemical_formula_moiety '2C5 H12 N O2 + , F5 Nb O 2-'
_chemical_formula_sum 'C10 H24 F5 N2 Nb O5'
_chemical_formula_weight 440.22
_chemical_name_common 'bis(DL-valinium) pentafluorooxoniobate(V)'
_chemical_name_systematic
;
(R)-1-carboxy-2-methylpropan-1-aminium (S)-1-carboxy-2-methylpropan-1-aminium
pentafluoridooxidoniobate(V)
;
_space_group_IT_number 14
_symmetry_cell_setting monoclinic
_symmetry_space_group_name_Hall '-P 2ybc'
_symmetry_space_group_name_H-M 'P 1 21/c 1'
_atom_sites_solution_hydrogens geom
_atom_sites_solution_primary direct
_atom_sites_solution_secondary difmap
_audit_creation_method SHELXL97
_cell_angle_alpha 90.00
_cell_angle_beta 116.1900(10)
_cell_angle_gamma 90.00
_cell_formula_units_Z 4
_cell_length_a 9.8018(4)
_cell_length_b 19.4213(8)
_cell_length_c 10.1979(4)
_cell_measurement_reflns_used 5444
_cell_measurement_temperature 296(2)
_cell_measurement_theta_max 31.357
_cell_measurement_theta_min 3.059
_cell_volume 1742.01(12)
_computing_cell_refinement 'SAINT (Bruker, 2003)'
_computing_data_collection 'SMART (Bruker, 1998)'
_computing_data_reduction SAINT
_computing_molecular_graphics SHELXTL
_computing_publication_material SHELXTL
_computing_structure_refinement SHELXTL
_computing_structure_solution 'SHELXTL (Bruker, 1998)'
_diffrn_ambient_temperature 296(2)
_diffrn_detector_area_resol_mean 8.33
_diffrn_measured_fraction_theta_full 0.985
_diffrn_measured_fraction_theta_max 0.985
_diffrn_measurement_device_type 'Bruker SMART 1000 CCD area-detector'
_diffrn_measurement_method \w
_diffrn_radiation_monochromator graphite
_diffrn_radiation_type MoK\a
_diffrn_radiation_wavelength 0.71073
_diffrn_reflns_av_R_equivalents 0.0368
_diffrn_reflns_av_sigmaI/netI 0.0304
_diffrn_reflns_limit_h_max 14
_diffrn_reflns_limit_h_min -14
_diffrn_reflns_limit_k_max 24
_diffrn_reflns_limit_k_min -28
_diffrn_reflns_limit_l_max 14
_diffrn_reflns_limit_l_min -14
_diffrn_reflns_number 20336
_diffrn_reflns_theta_full 31.53
_diffrn_reflns_theta_max 31.53
_diffrn_reflns_theta_min 3.06
_diffrn_standards_decay_% 0
_exptl_absorpt_coefficient_mu 0.762
_exptl_absorpt_correction_T_max 0.90717
_exptl_absorpt_correction_T_min 0.86121
_exptl_absorpt_correction_type gaussian
_exptl_absorpt_process_details '(SADABS and XPREP in SAINT; Bruker, 2003)'
_exptl_crystal_colour colourless
_exptl_crystal_density_diffrn 1.679
_exptl_crystal_density_method 'not measured'
_exptl_crystal_description prism
_exptl_crystal_F_000 896
_exptl_crystal_size_max 0.32
_exptl_crystal_size_mid 0.31
_exptl_crystal_size_min 0.30
_refine_diff_density_max 0.513
_refine_diff_density_min -0.532
_refine_ls_extinction_method none
_refine_ls_goodness_of_fit_ref 1.079
_refine_ls_hydrogen_treatment constr
_refine_ls_matrix_type full
_refine_ls_number_parameters 214
_refine_ls_number_reflns 5717
_refine_ls_number_restraints 0
_refine_ls_restrained_S_all 1.079
_refine_ls_R_factor_all 0.0373
_refine_ls_R_factor_gt 0.0298
_refine_ls_shift/su_max 0.003
_refine_ls_shift/su_mean 0.001
_refine_ls_structure_factor_coef Fsqd
_refine_ls_weighting_details 'calc w = 1/[\s^2^(Fo^2^)+(0.0347P)^2^+0.5786P] where P=(Fo^2^+2Fc^2^)/3'
_refine_ls_weighting_scheme calc
_refine_ls_wR_factor_gt 0.0739
_refine_ls_wR_factor_ref 0.0779
_reflns_number_gt 4829
_reflns_number_total 5717
_reflns_threshold_expression I>2\s(I)
_cod_data_source_file ci2394.cif
_cod_data_source_block I
_cod_original_sg_symbol_H-M 'P 21/c'
_cod_database_code 2214580
_cod_database_fobs_code 2214580

loop_
_symmetry_equiv_pos_as_xyz
'x, y, z'
'-x, y+1/2, -z+1/2'
'-x, -y, -z'
'x, -y-1/2, z-1/2'

loop_
_atom_site_type_symbol
_atom_site_label
_atom_site_fract_x
_atom_site_fract_y
_atom_site_fract_z
_atom_site_U_iso_or_equiv
_atom_site_adp_type
_atom_site_calc_flag
_atom_site_refinement_flags
_atom_site_occupancy
Nb Nb 0.235617(10) 0.589755(5) 0.515321(10) 0.02581(2) Uani d . 1
F F1 0.45989(8) 0.58700(4) 0.71168(8) 0.03843(19) Uani d . 1
F F2 0.18570(9) 0.53106(5) 0.64105(9) 0.0547(2) Uani d . 1
F F3 0.19702(10) 0.66821(5) 0.60355(10) 0.0596(3) Uani d . 1
F F4 0.35143(9) 0.64148(5) 0.43684(9) 0.0515(2) Uani d . 1
F F5 0.32661(10) 0.50686(5) 0.47622(9) 0.0497(2) Uani d . 1
O O1 0.06771(12) 0.58416(5) 0.35884(11) 0.0463(3) Uani d . 1
O O2 0.71168(9) 0.61373(5) 0.71263(9) 0.0353(2) Uani d . 1
H H2 0.6328 0.6029 0.7167 0.053 Uiso calc R 1
O O3 0.80342(9) 0.52104(5) 0.85526(9) 0.03338(19) Uani d . 1
O O4 0.42829(11) 0.38945(7) 1.01660(10) 0.0536(3) Uani d . 1
H H4 0.4779 0.3968 1.1043 0.080 Uiso calc R 1
O O5 0.62023(9) 0.44382(6) 1.00016(10) 0.0413(2) Uani d . 1
N N1 1.06725(10) 0.52398(5) 0.83578(10) 0.0287(2) Uani d . 1
H H1A 1.0846 0.5149 0.9274 0.043 Uiso calc R 1
H H1B 1.1551 0.5320 0.8326 0.043 Uiso calc R 1
H H1C 1.0213 0.4881 0.7791 0.043 Uiso calc R 1
N N2 0.51056(12) 0.42889(6) 0.71323(11) 0.0347(2) Uani d . 1
H H2A 0.5830 0.4557 0.7772 0.052 Uiso calc R 1
H H2B 0.4513 0.4536 0.6353 0.052 Uiso calc R 1
H H2C 0.5531 0.3948 0.6859 0.052 Uiso calc R 1
C C1 0.81841(11) 0.56954(6) 0.78715(11) 0.0255(2) Uani d . 1
C C2 0.96776(11) 0.58594(6) 0.78260(12) 0.0261(2) Uani d . 1
H H2D 0.9470 0.5943 0.6807 0.031 Uiso calc R 1
C C3 1.04893(13) 0.64997(7) 0.87360(14) 0.0345(3) Uani d . 1
H H3 1.1549 0.6476 0.8893 0.041 Uiso calc R 1
C C4 1.05203(18) 0.65008(8) 1.02461(15) 0.0487(4) Uani d . 1
H H4A 1.1080 0.6894 1.0788 0.073 Uiso calc R 1
H H4B 1.1001 0.6088 1.0758 0.073 Uiso calc R 1
H H4C 0.9499 0.6522 1.0142 0.073 Uiso calc R 1
C C5 0.98365(18) 0.71604(8) 0.79079(18) 0.0501(4) Uani d . 1
H H5A 0.8774 0.7188 0.7667 0.075 Uiso calc R 1
H H5B 0.9963 0.7165 0.7026 0.075 Uiso calc R 1
H H5C 1.0359 0.7547 0.8505 0.075 Uiso calc R 1
C C6 0.50189(13) 0.41305(6) 0.94618(13) 0.0324(3) Uani d . 1
C C7 0.41666(13) 0.39942(7) 0.78283(13) 0.0328(3) Uani d . 1
H H7 0.3197 0.4242 0.7448 0.039 Uiso calc R 1
C C8 0.38306(15) 0.32244(7) 0.74971(13) 0.0407(3) Uani d . 1
H H8 0.3218 0.3076 0.7989 0.049 Uiso calc R 1
C C9 0.5257(2) 0.27905(9) 0.8098(2) 0.0689(6) Uani d . 1
H H9A 0.4985 0.2312 0.7958 0.103 Uiso calc R 1
H H9B 0.5834 0.2882 0.9123 0.103 Uiso calc R 1
H H9C 0.5857 0.2902 0.7596 0.103 Uiso calc R 1
C C10 0.2884(3) 0.31069(12) 0.58804(18) 0.0818(6) Uani d . 1
H H10A 0.1964 0.3371 0.5548 0.123 Uiso calc R 1
H H10B 0.2637 0.2627 0.5705 0.123 Uiso calc R 1
H H10C 0.3449 0.3248 0.5361 0.123 Uiso calc R 1

loop_
_atom_site_aniso_label
_atom_site_aniso_U_11
_atom_site_aniso_U_22
_atom_site_aniso_U_33
_atom_site_aniso_U_12
_atom_site_aniso_U_13
_atom_site_aniso_U_23
Nb 0.02638(4) 0.02999(5) 0.02207(4) -0.00066(3) 0.01161(3) -0.00177(3)
F1 0.0257(3) 0.0612(5) 0.0272(3) -0.0028(3) 0.0105(2) -0.0045(3)
F2 0.0510(4) 0.0752(6) 0.0440(4) -0.0150(4) 0.0265(3) 0.0105(4)
F3 0.0600(4) 0.0565(5) 0.0594(5) 0.0131(4) 0.0237(4) -0.0211(4)
F4 0.0620(4) 0.0553(5) 0.0488(4) -0.0135(4) 0.0351(3) 0.0027(3)
F5 0.0647(4) 0.0452(4) 0.0345(3) 0.0173(4) 0.0175(3) -0.0055(3)
O1 0.0400(5) 0.0512(6) 0.0327(5) -0.0015(4) 0.0023(4) -0.0012(4)
O2 0.0263(3) 0.0379(4) 0.0435(4) 0.0028(3) 0.0169(3) 0.0086(4)
O3 0.0301(3) 0.0401(5) 0.0309(3) -0.0010(3) 0.0143(3) 0.0079(3)
O4 0.0571(4) 0.0776(7) 0.0329(4) -0.0320(5) 0.0260(3) -0.0153(4)
O5 0.0319(3) 0.0568(6) 0.0338(4) -0.0099(4) 0.0132(3) -0.0030(4)
N1 0.0251(3) 0.0345(5) 0.0286(4) 0.0003(3) 0.0137(3) -0.0015(3)
N2 0.0446(4) 0.0319(5) 0.0296(4) -0.0027(4) 0.0183(3) 0.0046(4)
C1 0.0239(4) 0.0307(5) 0.0220(4) -0.0017(4) 0.0102(3) -0.0015(4)
C2 0.0240(4) 0.0300(5) 0.0253(4) -0.0019(4) 0.0117(3) -0.0007(4)
C3 0.0298(4) 0.0339(6) 0.0387(5) -0.0045(4) 0.0140(4) -0.0042(5)
C4 0.0579(7) 0.0480(8) 0.0354(6) -0.0046(6) 0.0163(5) -0.0123(6)
C5 0.0543(7) 0.0331(7) 0.0589(8) -0.0042(6) 0.0213(6) 0.0017(6)
C6 0.0347(4) 0.0356(6) 0.0284(5) -0.0025(4) 0.0153(4) -0.0026(4)
C7 0.0312(4) 0.0395(6) 0.0270(5) -0.0003(4) 0.0121(4) 0.0034(4)
C8 0.0515(6) 0.0426(7) 0.0284(5) -0.0182(5) 0.0182(4) -0.0031(5)
C9 0.0978(12) 0.0320(8) 0.0783(11) 0.0037(8) 0.0402(9) 0.0043(7)
C10 0.1092(13) 0.0918(13) 0.0339(7) -0.0555(11) 0.0221(8) -0.0165(8)

loop_
_atom_type_symbol
_atom_type_description
_atom_type_scat_dispersion_real
_atom_type_scat_dispersion_imag
_atom_type_scat_source
C C 0.0033 0.0016 'International Tables Vol C Tables 4.2.6.8 and 6.1.1.4'
H H 0.0000 0.0000 'International Tables Vol C Tables 4.2.6.8 and 6.1.1.4'
N N 0.0061 0.0033 'International Tables Vol C Tables 4.2.6.8 and 6.1.1.4'
O O 0.0106 0.0060 'International Tables Vol C Tables 4.2.6.8 and 6.1.1.4'
F F 0.0171 0.0103 'International Tables Vol C Tables 4.2.6.8 and 6.1.1.4'
Nb Nb -2.0727 0.6215 'International Tables Vol C Tables 4.2.6.8 and 6.1.1.4'

loop_
_exptl_crystal_face_index_h
_exptl_crystal_face_index_k
_exptl_crystal_face_index_l
_exptl_crystal_face_perp_dist
0.00 1.00 0.00 0.1040
0.00 1.00 2.00 0.0950
0.00 -1.00 0.00 0.0780
-1.00 -1.00 0.00 0.0700
2.00 1.00 -2.00 0.0820
1.00 -1.00 0.00 0.1580
-2.00 -2.00 3.00 0.1280
1.00 1.00 0.00 0.1500

loop_
_geom_angle_atom_site_label_1
_geom_angle_atom_site_label_2
_geom_angle_atom_site_label_3
_geom_angle
_geom_angle_publ_flag
O1 Nb F1 174.23(4) y
O1 Nb F2 99.19(5) y
O1 Nb F3 100.50(5) y
O1 Nb F4 98.35(5) y
O1 Nb F5 95.41(4) y
F2 Nb F1 80.08(3) y
F2 Nb F4 161.34(3) y
F2 Nb F5 85.52(4) y
F3 Nb F1 85.23(3) y
F3 Nb F2 89.84(5) y
F3 Nb F4 93.19(5) y
F3 Nb F5 163.95(4) y
F4 Nb F1 81.83(3) y
F4 Nb F5 86.54(4) y
F5 Nb F1 78.84(3) y
C1 O2 H2 109.5 n
C6 O4 H4 109.5 n
C2 N1 H1A 109.5 n
C2 N1 H1B 109.5 n
H1A N1 H1B 109.5 n
C2 N1 H1C 109.5 n
H1A N1 H1C 109.5 n
H1B N1 H1C 109.5 n
C7 N2 H2A 109.5 n
C7 N2 H2B 109.5 n
H2A N2 H2B 109.5 n
C7 N2 H2C 109.5 n
H2A N2 H2C 109.5 n
H2B N2 H2C 109.5 n
O3 C1 O2 124.96(10) n
O3 C1 C2 122.72(9) n
O2 C1 C2 112.31(10) n
N1 C2 C1 107.69(9) n
N1 C2 C3 110.49(8) n
C1 C2 C3 113.45(10) n
N1 C2 H2D 108.4 n
C1 C2 H2D 108.4 n
C3 C2 H2D 108.4 n
C5 C3 C4 112.13(13) n
C5 C3 C2 111.61(10) n
C4 C3 C2 112.49(11) n
C5 C3 H3 106.7 n
C4 C3 H3 106.7 n
C2 C3 H3 106.7 n
C3 C4 H4A 109.5 n
C3 C4 H4B 109.5 n
H4A C4 H4B 109.5 n
C3 C4 H4C 109.5 n
H4A C4 H4C 109.5 n
H4B C4 H4C 109.5 n
C3 C5 H5A 109.5 n
C3 C5 H5B 109.5 n
H5A C5 H5B 109.5 n
C3 C5 H5C 109.5 n
H5A C5 H5C 109.5 n
H5B C5 H5C 109.5 n
O5 C6 O4 125.39(12) n
O5 C6 C7 122.76(12) n
O4 C6 C7 111.81(10) n
N2 C7 C6 107.23(9) n
N2 C7 C8 112.56(11) n
C6 C7 C8 111.78(10) n
N2 C7 H7 108.4 n
C6 C7 H7 108.4 n
C8 C7 H7 108.4 n
C10 C8 C9 111.80(16) n
C10 C8 C7 110.84(12) n
C9 C8 C7 112.54(11) n
C10 C8 H8 107.1 n
C9 C8 H8 107.1 n
C7 C8 H8 107.1 n
C8 C9 H9A 109.5 n
C8 C9 H9B 109.5 n
H9A C9 H9B 109.5 n
C8 C9 H9C 109.5 n
H9A C9 H9C 109.5 n
H9B C9 H9C 109.5 n
C8 C10 H10A 109.5 n
C8 C10 H10B 109.5 n
H10A C10 H10B 109.5 n
C8 C10 H10C 109.5 n
H10A C10 H10C 109.5 n
H10B C10 H10C 109.5 n

loop_
_geom_bond_atom_site_label_1
_geom_bond_atom_site_label_2
_geom_bond_distance
_geom_bond_publ_flag
Nb O1 1.7172(9) y
Nb F3 1.8906(9) y
Nb F2 1.9331(9) y
Nb F4 1.9339(9) y
Nb F5 1.9648(9) y
Nb F1 2.2270(7) y
O2 C1 1.3065(13) n
O2 H2 0.82 n
O3 C1 1.2170(15) n
O4 C6 1.3053(17) n
O4 H4 0.82 n
O5 C6 1.2008(15) n
N1 C2 1.4920(14) n
N1 H1A 0.89 n
N1 H1B 0.89 n
N1 H1C 0.89 n
N2 C7 1.5018(17) n
N2 H2A 0.89 n
N2 H2B 0.89 n
N2 H2C 0.89 n
C1 C2 1.5188(15) n
C2 C3 1.5456(16) n
C2 H2D 0.98 n
C3 C5 1.5140(19) n
C3 C4 1.527(2) n
C3 H3 0.98 n
C4 H4A 0.96 n
C4 H4B 0.96 n
C4 H4C 0.96 n
C5 H5A 0.96 n
C5 H5B 0.96 n
C5 H5C 0.96 n
C6 C7 1.5214(16) n
C7 C8 1.5361(19) n
C7 H7 0.98 n
C8 C10 1.510(2) n
C8 C9 1.511(2) n
C8 H8 0.98 n
C9 H9A 0.96 n
C9 H9B 0.96 n
C9 H9C 0.96 n
C10 H10A 0.96 n
C10 H10B 0.96 n
C10 H10C 0.96 n

loop_
_geom_hbond_atom_site_label_D
_geom_hbond_atom_site_label_H
_geom_hbond_atom_site_label_A
_geom_hbond_site_symmetry_A
_geom_hbond_distance_DH
_geom_hbond_distance_HA
_geom_hbond_distance_DA
_geom_hbond_angle_DHA
O2 H2 F1 . 0.82 1.70 2.5179(11) 174
N1 H1A O3 3_767 0.89 2.11 2.9619(12) 160
N1 H1B O5 3_767 0.89 2.16 2.8372(12) 133
N1 H1B F2 1_655 0.89 2.10 2.7103(14) 125
N1 H1C O1 3_666 0.89 1.90 2.7898(14) 173
O4 H4 F1 3_667 0.82 1.73 2.5314(12) 166
N2 H2A O3 . 0.89 2.32 3.1418(13) 153
N2 H2B F5 . 0.89 1.86 2.7457(13) 178
N2 H2C F4 3_666 0.89 1.99 2.8048(16) 151
